data_7224234
loop_
_publ_author_name
'Kaur, Ramanpreet'
'Cherukuvada, Suryanarayan'
'Managutti, Praveen B.'
'Row, Tayur N. Guru'

_publ_section_title
;
 A gallic acid--succinimide co-crystal landscape: polymorphism,
 pseudopolymorphism, variable stoichiometry co-crystals and concomitant
 growth of non-solvated and solvated co-crystals
;
_journal_issue 18
_journal_name_full CrystEngComm
_journal_page_first 3191
_journal_paper_doi 10.1039/C5CE01965F
_journal_volume 18
_journal_year 2016
_chemical_compound_source 'see text'
_chemical_formula_moiety '2(C7 H6 O5), 4(C4 H5 N O2), H2 O'
_chemical_formula_sum 'C15 H17 N2 O9.5'
_chemical_formula_weight 377.30
_chemical_name_systematic '421 GASM hydrate'
_space_group_IT_number 2
_symmetry_cell_setting triclinic
_symmetry_Int_Tables_number 2
_symmetry_space_group_name_Hall '-P 1'
_symmetry_space_group_name_H-M 'P -1'
_atom_sites_solution_hydrogens mixed
_audit_block_doi 10.5517/cc1jg57d
_audit_update_record
;
2016-01-21 deposited with the CCDC.
2016-02-11 downloaded from the CCDC.
;
_cell_angle_alpha 67.527(6)
_cell_angle_beta 67.492(7)
_cell_angle_gamma 64.740(6)
_cell_formula_units_Z 4
_cell_length_a 11.4899(7)
_cell_length_b 13.1674(7)
_cell_length_c 13.3084(10)
_cell_measurement_reflns_used 10911
_cell_measurement_temperature 110(2)
_cell_measurement_theta_max 32.7710
_cell_measurement_theta_min 2.7662
_cell_volume 1623.5(2)
_computing_cell_refinement
;
CrysAlisPro, Agilent Technologies,
Version 1.171.35.19 (release 27-10-2011 CrysAlis171 .NET)
(compiled Oct 27 2011,15:02:11)
;
_computing_data_collection
;
CrysAlisPro, Agilent Technologies,
Version 1.171.35.19 (release 27-10-2011 CrysAlis171 .NET)
(compiled Oct 27 2011,15:02:11)
;
_computing_data_reduction
;
CrysAlisPro, Agilent Technologies,
Version 1.171.35.19 (release 27-10-2011 CrysAlis171 .NET)
(compiled Oct 27 2011,15:02:11)
;
_computing_publication_material 'PLATON (Spek, 2003)'
_diffrn_ambient_temperature 110(2)
_diffrn_measured_fraction_theta_full 0.999
_diffrn_measured_fraction_theta_max 0.999
_diffrn_measurement_device_type 'Xcalibur, Eos, Nova'
_diffrn_radiation_monochromator mirror
_diffrn_radiation_probe x-ray
_diffrn_radiation_source 'Mova (Mo) X-ray Source'
_diffrn_radiation_type MoK\a
_diffrn_radiation_wavelength 0.71073
_diffrn_reflns_av_R_equivalents 0.0663
_diffrn_reflns_av_unetI/netI 0.0492
_diffrn_reflns_Laue_measured_fraction_full 0.999
_diffrn_reflns_Laue_measured_fraction_max 0.999
_diffrn_reflns_limit_h_max 14
_diffrn_reflns_limit_h_min -14
_diffrn_reflns_limit_k_max 16
_diffrn_reflns_limit_k_min -16
_diffrn_reflns_limit_l_max 16
_diffrn_reflns_limit_l_min -16
_diffrn_reflns_number 28566
_diffrn_reflns_point_group_measured_fraction_full 0.999
_diffrn_reflns_point_group_measured_fraction_max 0.999
_diffrn_reflns_reduction_process
;
;
_diffrn_reflns_theta_full 25.242
_diffrn_reflns_theta_max 25.997
_diffrn_reflns_theta_min 2.772
_exptl_absorpt_coefficient_mu 0.131
_exptl_absorpt_correction_T_max 1.00000
_exptl_absorpt_correction_T_min 0.51716
_exptl_absorpt_correction_type multi-scan
_exptl_absorpt_process_details
;
CrysAlisPro, Agilent Technologies,
Version 1.171.35.19 (release 27-10-2011 CrysAlis171 .NET)
(compiled Oct 27 2011,15:02:11)
Empirical absorption correction using spherical harmonics,
 implemented in SCALE3 ABSPACK scaling algorithm.
;
_exptl_crystal_colour colourless
_exptl_crystal_density_diffrn 1.544
_exptl_crystal_density_method 'Not Measured'
_exptl_crystal_description block
_exptl_crystal_F_000 788
_exptl_crystal_recrystallization_method 'Re-crystallisation from solvent: '
_exptl_crystal_size_max 0.240
_exptl_crystal_size_mid 0.220
_exptl_crystal_size_min 0.220
_refine_diff_density_max 0.266
_refine_diff_density_min -0.322
_refine_diff_density_rms 0.060
_refine_ls_extinction_method none
_refine_ls_goodness_of_fit_ref 1.053
_refine_ls_hydrogen_treatment mixed
_refine_ls_matrix_type full
_refine_ls_number_parameters 534
_refine_ls_number_reflns 6385
_refine_ls_number_restraints 0
_refine_ls_restrained_S_all 1.053
_refine_ls_R_factor_all 0.0581
_refine_ls_R_factor_gt 0.0441
_refine_ls_shift/su_max 0.000
_refine_ls_shift/su_mean 0.000
_refine_ls_structure_factor_coef Fsqd
_refine_ls_weighting_details
;
 w=1/[\s^2^(Fo^2^)+(0.0574P)^2^+0.1416P]
 where P=(Fo^2^+2Fc^2^)/3
;
_refine_ls_weighting_scheme calc
_refine_ls_wR_factor_gt 0.1080
_refine_ls_wR_factor_ref 0.1202
_reflns_number_gt 5069
_reflns_number_total 6385
_reflns_threshold_expression 'I > 2\s(I)'
_cod_data_source_file c5ce01965f1.cif
_cod_data_source_block ra66_lt_r
_cod_depositor_comments
;
The following automatic conversions were performed:

'_symmetry_cell_setting' value 'Triclinic' changed to 'triclinic'
according to
/usr/data/users/saulius/crontab/automatic-downloads/rss-feeds/RSC/lib/dictionaries/cif_core.dic
dictionary named 'cif_core.dic' version 2.4.2 from 2011-04-26.

Automatic conversion script
Id: cif_fix_values 4268 2015-11-12 08:31:59Z antanas 

 Adding full bibliography for 7224231--7224237.cif.
;
_cod_database_code 7224234

loop_
_symmetry_equiv_pos_site_id
_symmetry_equiv_pos_as_xyz
1 x,y,z
2 -x,-y,-z

loop_
_atom_site_label
_atom_site_type_symbol
_atom_site_fract_x
_atom_site_fract_y
_atom_site_fract_z
_atom_site_U_iso_or_equiv
_atom_site_adp_type
_atom_site_occupancy
_atom_site_site_symmetry_order
_atom_site_calc_flag
_atom_site_refinement_flags_posn
_atom_site_refinement_flags_adp
C1 C 0.37740(18) 0.55555(15) 0.16665(14) 0.0161(4) Uani 1 1 d . .
C2 C 0.33334(18) 0.45919(15) 0.21987(14) 0.0158(4) Uani 1 1 d . .
H2 H 0.3923 0.3843 0.2111 0.019 Uiso 1 1 calc R U
C3 C 0.20305(18) 0.47361(14) 0.28565(14) 0.0152(4) Uani 1 1 d . .
C4 C 0.11681(17) 0.58336(15) 0.29776(14) 0.0144(4) Uani 1 1 d . .
C5 C 0.16136(18) 0.67983(14) 0.24305(15) 0.0158(4) Uani 1 1 d . .
C6 C 0.29128(18) 0.66622(15) 0.17838(14) 0.0158(4) Uani 1 1 d . .
H6 H 0.3218 0.7314 0.1423 0.019 Uiso 1 1 calc R U
C7 C 0.51746(18) 0.54037(15) 0.09950(14) 0.0161(4) Uani 1 1 d . .
C8 C -0.03054(18) 0.55222(15) 0.12663(14) 0.0155(4) Uani 1 1 d . .
C9 C -0.09220(18) 0.46806(15) 0.18659(14) 0.0164(4) Uani 1 1 d . .
H9 H -0.0430 0.3884 0.1889 0.020 Uiso 1 1 calc R U
C10 C -0.22646(19) 0.50148(15) 0.24315(14) 0.0168(4) Uani 1 1 d . .
C11 C -0.29858(18) 0.61852(15) 0.24007(14) 0.0162(4) Uani 1 1 d . .
C12 C -0.23462(18) 0.70144(14) 0.18201(15) 0.0166(4) Uani 1 1 d . .
C13 C -0.10144(18) 0.66901(15) 0.12462(14) 0.0174(4) Uani 1 1 d . .
H13 H -0.0583 0.7259 0.0840 0.021 Uiso 1 1 calc R U
C14 C 0.11191(18) 0.52321(15) 0.06334(14) 0.0161(4) Uani 1 1 d . .
C15 C 0.4389(2) 0.15255(15) 0.19801(16) 0.0219(4) Uani 1 1 d . .
C16 C 0.4887(2) 0.09383(18) 0.10544(18) 0.0289(5) Uani 1 1 d . .
H16A H 0.5534 0.0150 0.1250 0.035 Uiso 1 1 calc R U
H16B H 0.5326 0.1398 0.0338 0.035 Uiso 1 1 calc R U
C17 C 0.3647(2) 0.08696(17) 0.09500(17) 0.0251(4) Uani 1 1 d . .
H17A H 0.3519 0.1293 0.0185 0.030 Uiso 1 1 calc R U
H17B H 0.3720 0.0050 0.1105 0.030 Uiso 1 1 calc R U
C18 C 0.2513(2) 0.14321(15) 0.18167(15) 0.0197(4) Uani 1 1 d . .
C19 C 0.73993(19) 0.18261(15) 0.61825(15) 0.0190(4) Uani 1 1 d . .
C20 C 0.87813(19) 0.10312(15) 0.57794(15) 0.0193(4) Uani 1 1 d . .
H20A H 0.8760 0.0519 0.5407 0.023 Uiso 1 1 calc R U
H20B H 0.9187 0.0541 0.6417 0.023 Uiso 1 1 calc R U
C21 C 0.95652(19) 0.18447(15) 0.49414(15) 0.0210(4) Uani 1 1 d . .
H21A H 1.0393 0.1660 0.5141 0.025 Uiso 1 1 calc R U
H21B H 0.9803 0.1779 0.4165 0.025 Uiso 1 1 calc R U
C22 C 0.86345(19) 0.30426(15) 0.50387(14) 0.0170(4) Uani 1 1 d . .
C23 C 0.57731(18) 0.62040(15) 0.54420(14) 0.0161(4) Uani 1 1 d . .
C24 C 0.47880(19) 0.73491(15) 0.56586(16) 0.0198(4) Uani 1 1 d . .
H24A H 0.4533 0.7320 0.6466 0.024 Uiso 1 1 calc R U
H24B H 0.3974 0.7556 0.5429 0.024 Uiso 1 1 calc R U
C25 C 0.55302(19) 0.82231(16) 0.49348(16) 0.0228(4) Uani 1 1 d . .
H25A H 0.5147 0.8753 0.4293 0.027 Uiso 1 1 calc R U
H25B H 0.5484 0.8693 0.5387 0.027 Uiso 1 1 calc R U
C26 C 0.69380(19) 0.74903(15) 0.45281(15) 0.0173(4) Uani 1 1 d . .
C27 C 0.81816(18) 1.03207(15) 0.14501(15) 0.0172(4) Uani 1 1 d . .
C28 C 0.82268(19) 1.15389(15) 0.09408(15) 0.0195(4) Uani 1 1 d . .
H28A H 0.7431 1.2065 0.0658 0.023 Uiso 1 1 calc R U
H28B H 0.9038 1.1565 0.0310 0.023 Uiso 1 1 calc R U
C29 C 0.82481(19) 1.18832(15) 0.19132(15) 0.0198(4) Uani 1 1 d . .
H29A H 0.9092 1.2024 0.1747 0.024 Uiso 1 1 calc R U
H29B H 0.7491 1.2595 0.2048 0.024 Uiso 1 1 calc R U
C30 C 0.81318(19) 1.08611(15) 0.29129(16) 0.0203(4) Uani 1 1 d . .
N1 N 0.30139(17) 0.18216(13) 0.23312(14) 0.0209(4) Uani 1 1 d . .
N2 N 0.73969(16) 0.29605(13) 0.57096(13) 0.0183(3) Uani 1 1 d . .
N3 N 0.69916(16) 0.63557(13) 0.48167(12) 0.0164(3) Uani 1 1 d . .
N4 N 0.80863(16) 1.00120(13) 0.25656(13) 0.0179(3) Uani 1 1 d . .
O1 O 0.15968(14) 0.37873(10) 0.34019(11) 0.0184(3) Uani 1 1 d . .
O2 O -0.00894(13) 0.59284(11) 0.36357(10) 0.0185(3) Uani 1 1 d . .
O1W O 0.12603(15) 0.97680(12) 0.13490(12) 0.0266(3) Uani 1 1 d . .
O3 O 0.06826(13) 0.78330(11) 0.26192(11) 0.0202(3) Uani 1 1 d . .
O4 O 0.56240(13) 0.62214(10) 0.05023(11) 0.0207(3) Uani 1 1 d . .
O5 O 0.58956(14) 0.43252(10) 0.09618(11) 0.0209(3) Uani 1 1 d . .
O6 O -0.28851(14) 0.41958(11) 0.30286(11) 0.0217(3) Uani 1 1 d . .
O7 O -0.42959(13) 0.64586(11) 0.29840(11) 0.0208(3) Uani 1 1 d . .
O8 O -0.31257(14) 0.81351(11) 0.18711(11) 0.0233(3) Uani 1 1 d . .
O9 O 0.16332(13) 0.60022(10) 0.00905(10) 0.0198(3) Uani 1 1 d . .
O10 O 0.17881(14) 0.41248(10) 0.06806(11) 0.0192(3) Uani 1 1 d . .
O11 O 0.50472(14) 0.17143(11) 0.23748(12) 0.0300(3) Uani 1 1 d . .
O12 O 0.13413(14) 0.15177(11) 0.20553(11) 0.0244(3) Uani 1 1 d . .
O13 O 0.64274(14) 0.15396(11) 0.68188(11) 0.0257(3) Uani 1 1 d . .
O14 O 0.88814(13) 0.39511(11) 0.46139(11) 0.0217(3) Uani 1 1 d . .
O15 O 0.55655(13) 0.52842(10) 0.57672(10) 0.0211(3) Uani 1 1 d . .
O16 O 0.79039(13) 0.78287(11) 0.40084(11) 0.0226(3) Uani 1 1 d . .
O17 O 0.82023(14) 0.96870(11) 0.09562(10) 0.0234(3) Uani 1 1 d . .
O18 O 0.80841(15) 1.07423(11) 0.38774(11) 0.0303(3) Uani 1 1 d . .
H1N H 0.256(2) 0.2248(18) 0.2770(18) 0.026(6) Uiso 1 1 d . .
H1O H 0.073(3) 0.400(2) 0.374(2) 0.046(8) Uiso 1 1 d . .
H1WA H 0.130(2) 1.035(2) 0.151(2) 0.043(7) Uiso 1 1 d . .
H1WB H 0.147(3) 0.990(2) 0.063(2) 0.054(8) Uiso 1 1 d . .
H2N H 0.668(2) 0.3617(18) 0.5824(17) 0.026(6) Uiso 1 1 d . .
H2O H -0.056(3) 0.667(2) 0.367(2) 0.051(8) Uiso 1 1 d . .
H3N H 0.770(2) 0.576(2) 0.4660(18) 0.032(6) Uiso 1 1 d . .
H3O H 0.099(2) 0.846(2) 0.2154(19) 0.040(6) Uiso 1 1 d . .
H4 H 0.801(2) 0.9388(19) 0.3015(19) 0.029(6) Uiso 1 1 d . .
H5O H 0.680(3) 0.424(2) 0.057(2) 0.067(9) Uiso 1 1 d . .
H6O H -0.376(3) 0.453(2) 0.339(2) 0.053(8) Uiso 1 1 d . .
H7O H -0.476(3) 0.725(2) 0.285(2) 0.059(8) Uiso 1 1 d . .
H8O H -0.260(3) 0.858(2) 0.161(2) 0.046(7) Uiso 1 1 d . .
H10O H 0.270(3) 0.402(2) 0.026(2) 0.063(8) Uiso 1 1 d . .

loop_
_atom_site_aniso_label
_atom_site_aniso_U_11
_atom_site_aniso_U_22
_atom_site_aniso_U_33
_atom_site_aniso_U_23
_atom_site_aniso_U_13
_atom_site_aniso_U_12
C1 0.0149(10) 0.0194(9) 0.0143(9) -0.0050(7) -0.0050(7) -0.0044(7)
C2 0.0154(10) 0.0156(8) 0.0165(9) -0.0061(7) -0.0052(7) -0.0025(7)
C3 0.0200(10) 0.0155(8) 0.0125(8) -0.0034(7) -0.0051(7) -0.0075(7)
C4 0.0102(9) 0.0197(9) 0.0126(8) -0.0060(7) -0.0004(7) -0.0050(7)
C5 0.0166(10) 0.0127(8) 0.0181(9) -0.0052(7) -0.0061(7) -0.0023(7)
C6 0.0171(10) 0.0178(8) 0.0130(9) -0.0034(7) -0.0022(7) -0.0083(7)
C7 0.0162(10) 0.0181(9) 0.0146(9) -0.0041(7) -0.0058(7) -0.0049(7)
C8 0.0167(10) 0.0187(9) 0.0129(8) -0.0042(7) -0.0050(7) -0.0064(7)
C9 0.0179(10) 0.0144(8) 0.0179(9) -0.0046(7) -0.0059(8) -0.0048(7)
C10 0.0190(10) 0.0174(9) 0.0164(9) -0.0025(7) -0.0050(8) -0.0095(8)
C11 0.0127(10) 0.0200(9) 0.0155(9) -0.0060(7) -0.0026(7) -0.0050(7)
C12 0.0167(10) 0.0150(8) 0.0184(9) -0.0046(7) -0.0057(8) -0.0044(7)
C13 0.0176(10) 0.0173(9) 0.0174(9) -0.0024(7) -0.0035(8) -0.0086(8)
C14 0.0167(10) 0.0166(8) 0.0152(9) -0.0033(7) -0.0070(7) -0.0042(7)
C15 0.0212(11) 0.0140(8) 0.0286(11) -0.0042(8) -0.0100(9) -0.0023(8)
C16 0.0201(12) 0.0293(10) 0.0369(12) -0.0174(9) -0.0033(9) -0.0038(9)
C17 0.0259(12) 0.0247(10) 0.0260(10) -0.0109(8) -0.0060(9) -0.0065(9)
C18 0.0218(11) 0.0159(8) 0.0202(9) -0.0024(7) -0.0065(8) -0.0063(8)
C19 0.0220(11) 0.0193(9) 0.0175(9) -0.0046(7) -0.0069(8) -0.0070(8)
C20 0.0205(11) 0.0159(9) 0.0202(9) -0.0056(7) -0.0050(8) -0.0042(8)
C21 0.0198(11) 0.0214(9) 0.0199(10) -0.0073(8) -0.0018(8) -0.0064(8)
C22 0.0186(10) 0.0213(9) 0.0139(9) -0.0051(7) -0.0044(7) -0.0086(8)
C23 0.0152(10) 0.0209(9) 0.0138(9) -0.0044(7) -0.0032(7) -0.0079(8)
C24 0.0141(10) 0.0204(9) 0.0216(10) -0.0066(8) -0.0024(8) -0.0038(8)
C25 0.0182(11) 0.0173(9) 0.0273(10) -0.0070(8) -0.0003(8) -0.0048(8)
C26 0.0205(11) 0.0157(8) 0.0152(9) -0.0022(7) -0.0048(8) -0.0071(8)
C27 0.0113(10) 0.0183(9) 0.0204(9) -0.0052(7) -0.0024(7) -0.0050(7)
C28 0.0217(11) 0.0167(9) 0.0211(10) -0.0028(7) -0.0063(8) -0.0084(8)
C29 0.0189(11) 0.0161(9) 0.0239(10) -0.0062(7) -0.0055(8) -0.0047(7)
C30 0.0139(10) 0.0198(9) 0.0244(10) -0.0093(8) -0.0074(8) 0.0020(7)
N1 0.0197(9) 0.0193(8) 0.0262(9) -0.0119(7) -0.0051(7) -0.0043(7)
N2 0.0174(9) 0.0156(8) 0.0192(8) -0.0044(6) -0.0036(7) -0.0042(7)
N3 0.0143(9) 0.0151(7) 0.0171(8) -0.0047(6) -0.0012(6) -0.0044(7)
N4 0.0191(9) 0.0142(7) 0.0172(8) -0.0014(6) -0.0042(7) -0.0057(6)
O1 0.0182(8) 0.0149(6) 0.0205(7) -0.0041(5) -0.0020(6) -0.0072(6)
O2 0.0148(7) 0.0157(6) 0.0222(7) -0.0068(5) 0.0001(5) -0.0054(5)
O1W 0.0410(10) 0.0228(7) 0.0209(8) -0.0039(6) -0.0065(7) -0.0178(7)
O3 0.0159(7) 0.0134(6) 0.0253(7) -0.0067(5) 0.0019(6) -0.0045(5)
O4 0.0175(7) 0.0186(6) 0.0247(7) -0.0054(5) -0.0027(6) -0.0074(5)
O5 0.0141(8) 0.0174(6) 0.0257(7) -0.0058(5) -0.0009(6) -0.0040(5)
O6 0.0173(8) 0.0180(6) 0.0268(7) -0.0048(6) 0.0009(6) -0.0099(6)
O7 0.0152(7) 0.0182(7) 0.0243(7) -0.0054(6) 0.0000(6) -0.0060(6)
O8 0.0189(8) 0.0146(6) 0.0325(8) -0.0071(6) -0.0017(6) -0.0055(6)
O9 0.0159(7) 0.0171(6) 0.0235(7) -0.0030(5) -0.0021(6) -0.0075(5)
O10 0.0162(8) 0.0167(6) 0.0216(7) -0.0051(5) -0.0034(6) -0.0040(5)
O11 0.0257(9) 0.0267(7) 0.0444(9) -0.0144(7) -0.0153(7) -0.0048(6)
O12 0.0198(8) 0.0250(7) 0.0309(8) -0.0098(6) -0.0055(6) -0.0084(6)
O13 0.0208(8) 0.0206(7) 0.0293(8) -0.0027(6) -0.0015(6) -0.0090(6)
O14 0.0217(8) 0.0217(7) 0.0226(7) -0.0053(6) -0.0041(6) -0.0098(6)
O15 0.0194(8) 0.0192(7) 0.0243(7) -0.0045(5) -0.0031(6) -0.0096(6)
O16 0.0177(8) 0.0181(6) 0.0260(7) -0.0027(5) 0.0004(6) -0.0086(6)
O17 0.0304(9) 0.0214(7) 0.0226(7) -0.0060(6) -0.0051(6) -0.0137(6)
O18 0.0388(10) 0.0255(7) 0.0252(8) -0.0092(6) -0.0150(7) -0.0013(6)

loop_
_atom_type_symbol
_atom_type_description
_atom_type_scat_dispersion_real
_atom_type_scat_dispersion_imag
_atom_type_scat_source
O O 0.0106 0.0060 'International Tables Vol C Tables 4.2.6.8 and 6.1.1.4'
N N 0.0061 0.0033 'International Tables Vol C Tables 4.2.6.8 and 6.1.1.4'
H H 0.0000 0.0000 'International Tables Vol C Tables 4.2.6.8 and 6.1.1.4'
C C 0.0033 0.0016 'International Tables Vol C Tables 4.2.6.8 and 6.1.1.4'

loop_
_geom_angle_atom_site_label_1
_geom_angle_atom_site_label_2
_geom_angle_atom_site_label_3
_geom_angle
C6 C1 C2 120.67(17)
C6 C1 C7 119.34(15)
C2 C1 C7 119.97(16)
C3 C2 C1 119.59(16)
C3 C2 H2 120.2
C1 C2 H2 120.2
O1 C3 C2 119.93(15)
O1 C3 C4 119.97(16)
C2 C3 C4 120.09(15)
O2 C4 C3 117.89(15)
O2 C4 C5 122.14(16)
C3 C4 C5 119.96(17)
O3 C5 C6 124.70(15)
O3 C5 C4 114.87(16)
C6 C5 C4 120.40(16)
C5 C6 C1 119.27(16)
C5 C6 H6 120.4
C1 C6 H6 120.4
O4 C7 O5 122.97(17)
O4 C7 C1 123.06(16)
O5 C7 C1 113.96(15)
C9 C8 C13 120.72(17)
C9 C8 C14 122.30(16)
C13 C8 C14 116.98(15)
C10 C9 C8 119.29(16)
C10 C9 H9 120.4
C8 C9 H9 120.4
O6 C10 C9 119.98(16)
O6 C10 C11 119.72(17)
C9 C10 C11 120.30(16)
O7 C11 C12 122.58(16)
O7 C11 C10 117.63(15)
C12 C11 C10 119.74(17)
O8 C12 C13 124.23(16)
O8 C12 C11 115.51(16)
C13 C12 C11 120.27(16)
C12 C13 C8 119.66(16)
C12 C13 H13 120.2
C8 C13 H13 120.2
O9 C14 O10 122.65(17)
O9 C14 C8 120.81(16)
O10 C14 C8 116.54(15)
O11 C15 N1 124.60(18)
O11 C15 C16 127.49(19)
N1 C15 C16 107.91(15)
C15 C16 C17 105.15(17)
C15 C16 H16A 110.7
C17 C16 H16A 110.7
C15 C16 H16B 110.7
C17 C16 H16B 110.7
H16A C16 H16B 108.8
C18 C17 C16 104.92(15)
C18 C17 H17A 110.8
C16 C17 H17A 110.8
C18 C17 H17B 110.8
C16 C17 H17B 110.8
H17A C17 H17B 108.8
O12 C18 N1 124.77(18)
O12 C18 C17 126.87(16)
N1 C18 C17 108.34(17)
O13 C19 N2 124.72(18)
O13 C19 C20 126.95(16)
N2 C19 C20 108.33(16)
C19 C20 C21 104.96(14)
C19 C20 H20A 110.8
C21 C20 H20A 110.8
C19 C20 H20B 110.8
C21 C20 H20B 110.8
H20A C20 H20B 108.8
C22 C21 C20 104.63(15)
C22 C21 H21A 110.8
C20 C21 H21A 110.8
C22 C21 H21B 110.8
C20 C21 H21B 110.8
H21A C21 H21B 108.9
O14 C22 N2 123.92(17)
O14 C22 C21 127.73(17)
N2 C22 C21 108.35(15)
O15 C23 N3 124.56(17)
O15 C23 C24 126.88(17)
N3 C23 C24 108.54(14)
C23 C24 C25 104.29(15)
C23 C24 H24A 110.9
C25 C24 H24A 110.9
C23 C24 H24B 110.9
C25 C24 H24B 110.9
H24A C24 H24B 108.9
C26 C25 C24 104.62(14)
C26 C25 H25A 110.8
C24 C25 H25A 110.8
C26 C25 H25B 110.8
C24 C25 H25B 110.8
H25A C25 H25B 108.9
O16 C26 N3 124.38(18)
O16 C26 C25 126.60(16)
N3 C26 C25 109.02(16)
O17 C27 N4 124.06(16)
O17 C27 C28 126.52(16)
N4 C27 C28 109.41(15)
C27 C28 C29 104.41(14)
C27 C28 H28A 110.9
C29 C28 H28A 110.9
C27 C28 H28B 110.9
C29 C28 H28B 110.9
H28A C28 H28B 108.9
C30 C29 C28 104.56(13)
C30 C29 H29A 110.8
C28 C29 H29A 110.8
C30 C29 H29B 110.8
C28 C29 H29B 110.8
H29A C29 H29B 108.9
O18 C30 N4 123.16(17)
O18 C30 C29 128.46(16)
N4 C30 C29 108.38(15)
C18 N1 C15 113.49(17)
C18 N1 H1N 125.3(15)
C15 N1 H1N 121.0(15)
C19 N2 C22 113.05(16)
C19 N2 H2N 126.2(13)
C22 N2 H2N 120.8(13)
C26 N3 C23 112.56(16)
C26 N3 H3N 126.8(15)
C23 N3 H3N 120.6(15)
C27 N4 C30 113.09(15)
C27 N4 H4 125.7(15)
C30 N4 H4 121.3(14)
C3 O1 H1O 110.9(16)
C4 O2 H2O 110.8(17)
H1WA O1W H1WB 109(2)
C5 O3 H3O 111.0(15)
C7 O5 H5O 112.3(17)
C10 O6 H6O 110.6(16)
C11 O7 H7O 114.2(17)
C12 O8 H8O 109.3(17)
C14 O10 H10O 110.7(16)

loop_
_geom_bond_atom_site_label_1
_geom_bond_atom_site_label_2
_geom_bond_distance
C1 C6 1.397(2)
C1 C2 1.398(2)
C1 C7 1.480(3)
C2 C3 1.387(3)
C2 H2 0.9500
C3 O1 1.377(2)
C3 C4 1.389(2)
C4 O2 1.353(2)
C4 C5 1.403(2)
C5 O3 1.370(2)
C5 C6 1.381(3)
C6 H6 0.9500
C7 O4 1.237(2)
C7 O5 1.312(2)
C8 C9 1.389(2)
C8 C13 1.395(2)
C8 C14 1.480(3)
C9 C10 1.387(3)
C9 H9 0.9500
C10 O6 1.367(2)
C10 C11 1.397(2)
C11 O7 1.362(2)
C11 C12 1.391(2)
C12 O8 1.373(2)
C12 C13 1.380(3)
C13 H13 0.9500
C14 O9 1.234(2)
C14 O10 1.316(2)
C15 O11 1.214(2)
C15 N1 1.384(3)
C15 C16 1.501(3)
C16 C17 1.527(3)
C16 H16A 0.9900
C16 H16B 0.9900
C17 C18 1.502(3)
C17 H17A 0.9900
C17 H17B 0.9900
C18 O12 1.223(2)
C18 N1 1.373(2)
C19 O13 1.224(2)
C19 N2 1.381(2)
C19 C20 1.504(3)
C20 C21 1.531(3)
C20 H20A 0.9900
C20 H20B 0.9900
C21 C22 1.503(3)
C21 H21A 0.9900
C21 H21B 0.9900
C22 O14 1.217(2)
C22 N2 1.384(2)
C23 O15 1.216(2)
C23 N3 1.383(2)
C23 C24 1.505(3)
C24 C25 1.530(3)
C24 H24A 0.9900
C24 H24B 0.9900
C25 C26 1.496(3)
C25 H25A 0.9900
C25 H25B 0.9900
C26 O16 1.228(2)
C26 N3 1.373(2)
C27 O17 1.233(2)
C27 N4 1.354(2)
C27 C28 1.499(2)
C28 C29 1.537(2)
C28 H28A 0.9900
C28 H28B 0.9900
C29 C30 1.499(2)
C29 H29A 0.9900
C29 H29B 0.9900
C30 O18 1.214(2)
C30 N4 1.389(2)
N1 H1N 0.83(2)
N2 H2N 0.92(2)
N3 H3N 0.87(2)
N4 H4 0.83(2)
O1 H1O 0.88(3)
O2 H2O 0.90(3)
O1W H1WA 0.89(2)
O1W H1WB 0.86(3)
O3 H3O 0.93(2)
O5 H5O 0.94(3)
O6 H6O 0.92(3)
O7 H7O 0.93(3)
O8 H8O 0.90(3)
O10 H10O 0.96(3)

loop_
_geom_torsion_atom_site_label_1
_geom_torsion_atom_site_label_2
_geom_torsion_atom_site_label_3
_geom_torsion_atom_site_label_4
_geom_torsion
C6 C1 C2 C3 -0.5(2)
C7 C1 C2 C3 177.92(14)
C1 C2 C3 O1 -178.69(14)
C1 C2 C3 C4 0.5(2)
O1 C3 C4 O2 -0.3(2)
C2 C3 C4 O2 -179.43(14)
O1 C3 C4 C5 179.40(14)
C2 C3 C4 C5 0.2(2)
O2 C4 C5 O3 0.3(2)
C3 C4 C5 O3 -179.39(14)
O2 C4 C5 C6 178.70(14)
C3 C4 C5 C6 -1.0(2)
O3 C5 C6 C1 179.20(15)
C4 C5 C6 C1 0.9(2)
C2 C1 C6 C5 -0.2(2)
C7 C1 C6 C5 -178.63(14)
C6 C1 C7 O4 -1.7(2)
C2 C1 C7 O4 179.84(15)
C6 C1 C7 O5 178.74(14)
C2 C1 C7 O5 0.3(2)
C13 C8 C9 C10 1.2(2)
C14 C8 C9 C10 -179.37(14)
C8 C9 C10 O6 -179.80(14)
C8 C9 C10 C11 -0.2(2)
O6 C10 C11 O7 0.4(2)
C9 C10 C11 O7 -179.17(14)
O6 C10 C11 C12 178.18(15)
C9 C10 C11 C12 -1.4(2)
O7 C11 C12 O8 -0.1(2)
C10 C11 C12 O8 -177.77(14)
O7 C11 C12 C13 179.70(15)
C10 C11 C12 C13 2.0(2)
O8 C12 C13 C8 178.73(15)
C11 C12 C13 C8 -1.1(2)
C9 C8 C13 C12 -0.6(2)
C14 C8 C13 C12 179.98(14)
C9 C8 C14 O9 178.61(15)
C13 C8 C14 O9 -2.0(2)
C9 C8 C14 O10 -1.1(2)
C13 C8 C14 O10 178.35(14)
O11 C15 C16 C17 176.69(18)
N1 C15 C16 C17 -2.9(2)
C15 C16 C17 C18 0.5(2)
C16 C17 C18 O12 -176.48(17)
C16 C17 C18 N1 2.1(2)
O13 C19 C20 C21 175.91(17)
N2 C19 C20 C21 -4.04(18)
C19 C20 C21 C22 7.31(17)
C20 C21 C22 O14 171.88(16)
C20 C21 C22 N2 -8.30(18)
O15 C23 C24 C25 -173.00(16)
N3 C23 C24 C25 8.13(18)
C23 C24 C25 C26 -9.63(18)
C24 C25 C26 O16 -172.47(17)
C24 C25 C26 N3 8.25(19)
O17 C27 C28 C29 -177.14(18)
N4 C27 C28 C29 4.1(2)
C27 C28 C29 C30 -3.23(19)
C28 C29 C30 O18 -178.68(19)
C28 C29 C30 N4 1.5(2)
O12 C18 N1 C15 174.37(16)
C17 C18 N1 C15 -4.3(2)
O11 C15 N1 C18 -175.03(17)
C16 C15 N1 C18 4.6(2)
O13 C19 N2 C22 178.78(16)
C20 C19 N2 C22 -1.27(19)
O14 C22 N2 C19 -173.96(15)
C21 C22 N2 C19 6.22(19)
O16 C26 N3 C23 177.35(16)
C25 C26 N3 C23 -3.35(19)
O15 C23 N3 C26 177.87(15)
C24 C23 N3 C26 -3.23(19)
O17 C27 N4 C30 177.79(17)
C28 C27 N4 C30 -3.4(2)
O18 C30 N4 C27 -178.72(18)
C29 C30 N4 C27 1.1(2)
